data_4088305
loop_
_publ_author_name
'Lastovickova, Dominika N.'
'Bielawski, Christopher W.'

_publ_section_title
;
 Diamidocarbene Induced B--H Activation: A New Class of Initiator-Free
 Olefin Hydroboration Reagents
;
_journal_issue 5
_journal_name_full Organometallics
_journal_page_first 706
_journal_paper_doi 10.1021/acs.organomet.5b00997
_journal_volume 35
_journal_year 2016
_chemical_formula_moiety 'C26 H37 B1 N2 O2 S1; CH2Cl2'
_chemical_formula_sum 'C27 H39 B Cl2 N2 O2 S'
_chemical_formula_weight 537.37
_chemical_name_common 'DAC-BH3SMe2 (1SMe2)'
_space_group_crystal_system monoclinic
_space_group_IT_number 14
_space_group_name_Hall '-P 2ybc'
_space_group_name_H-M_alt 'P 1 21/c 1'
_atom_sites_solution_hydrogens mixed
_audit_creation_method SHELXL-2014
_cell_angle_alpha 90
_cell_angle_beta 90.981(11)
_cell_angle_gamma 90
_cell_formula_units_Z 4
_cell_length_a 16.852(12)
_cell_length_b 13.499(10)
_cell_length_c 12.826(9)
_cell_measurement_reflns_used 4191
_cell_measurement_temperature 120(2)
_cell_measurement_theta_max 31.9477
_cell_measurement_theta_min 1.5880
_cell_volume 2917(4)
_computing_cell_refinement 'CrystalClear (Rigaku Inc., 2008)'
_computing_data_collection 'CrystalClear (Rigaku Inc., 2008)'
_computing_data_reduction 'CrystalClear (Rigaku Inc., 2008)'
_computing_structure_refinement 'SHELXL-2014 (Sheldrick, 2014)'
_diffrn_ambient_temperature 120(2)
_diffrn_measured_fraction_theta_full 0.973
_diffrn_measured_fraction_theta_max 1.000
_diffrn_measurement_device_type 'Rigaku SCX-Mini with Mercury 2+ CCD'
_diffrn_measurement_method 'omega scans'
_diffrn_radiation_type MoK\a
_diffrn_radiation_wavelength 0.71075
_diffrn_reflns_av_R_equivalents 0.1523
_diffrn_reflns_av_unetI/netI 0.0776
_diffrn_reflns_Laue_measured_fraction_full 0.973
_diffrn_reflns_Laue_measured_fraction_max 1.000
_diffrn_reflns_limit_h_max 20
_diffrn_reflns_limit_h_min -20
_diffrn_reflns_limit_k_max 16
_diffrn_reflns_limit_k_min -16
_diffrn_reflns_limit_l_max 15
_diffrn_reflns_limit_l_min -15
_diffrn_reflns_number 41353
_diffrn_reflns_point_group_measured_fraction_full 0.973
_diffrn_reflns_point_group_measured_fraction_max 1.000
_diffrn_reflns_theta_full 25.242
_diffrn_reflns_theta_max 24.998
_diffrn_reflns_theta_min 1.933
_exptl_absorpt_coefficient_mu 0.320
_exptl_absorpt_correction_T_max 1.0000
_exptl_absorpt_correction_T_min 0.8334
_exptl_absorpt_correction_type multi-scan
_exptl_absorpt_process_details
;
Abscor.  T. Higashi (2001). The Rigaku Corporation, Tokyo, Japan.
;
_exptl_crystal_colour colorless
_exptl_crystal_density_diffrn 1.224
_exptl_crystal_description block
_exptl_crystal_F_000 1144
_exptl_crystal_size_max 0.20
_exptl_crystal_size_mid 0.20
_exptl_crystal_size_min 0.20
_refine_diff_density_max 0.620
_refine_diff_density_min -0.502
_refine_diff_density_rms 0.073
_refine_ls_extinction_method none
_refine_ls_goodness_of_fit_ref 1.006
_refine_ls_hydrogen_treatment mixed
_refine_ls_matrix_type full
_refine_ls_number_parameters 334
_refine_ls_number_reflns 5129
_refine_ls_number_restraints 0
_refine_ls_restrained_S_all 1.006
_refine_ls_R_factor_all 0.1224
_refine_ls_R_factor_gt 0.0927
_refine_ls_shift/su_max 0.000
_refine_ls_shift/su_mean 0.000
_refine_ls_structure_factor_coef Fsqd
_refine_ls_weighting_details 'w=1/[\s^2^(Fo^2^)+(0.0323P)^2^+15.3015P] where P=(Fo^2^+2Fc^2^)/3'
_refine_ls_weighting_scheme calc
_refine_ls_wR_factor_gt 0.1708
_refine_ls_wR_factor_ref 0.1868
_reflns_Friedel_coverage 0.000
_reflns_number_gt 3940
_reflns_number_total 5129
_reflns_threshold_expression 'I > 2\s(I)'
_cod_data_source_file om5b00997_si_002.cif
_cod_data_source_block DAC-BH3SMe2
_cod_original_sg_symbol_H-M 'P 21/c'
_cod_database_code 4088305
_shelx_space_group_comment
;
The symmetry employed for this shelxl refinement is uniquely defined
by the following loop, which should always be used as a source of
symmetry information in preference to the above space-group names.
They are only intended as comments.
;
_shelxl_version_number 2014-3

loop_
_space_group_symop_operation_xyz
'x, y, z'
'-x, y+1/2, -z+1/2'
'-x, -y, -z'
'x, -y-1/2, z-1/2'

loop_
_atom_site_label
_atom_site_type_symbol
_atom_site_fract_x
_atom_site_fract_y
_atom_site_fract_z
_atom_site_U_iso_or_equiv
_atom_site_adp_type
_atom_site_occupancy
_atom_site_site_symmetry_order
_atom_site_calc_flag
_atom_site_refinement_flags_posn
_atom_site_refinement_flags_adp
S1 S 0.11084(7) 0.64954(9) 0.16375(9) 0.0246(3) Uani 1 1 d . .
Cl1 Cl 0.45195(9) 0.22126(12) 0.17466(13) 0.0514(4) Uani 1 1 d . .
N1 N 0.2694(2) 0.4978(3) 0.2656(3) 0.0231(9) Uani 1 1 d . .
O1 O 0.3686(2) 0.4742(3) 0.3880(3) 0.0364(9) Uani 1 1 d . .
C1 C 0.1961(3) 0.4569(4) 0.2142(3) 0.0212(10) Uani 1 1 d . .
H1A H 0.2118 0.3936 0.1835 0.025 Uiso 1 1 calc R U
B1 B 0.1583(3) 0.5226(4) 0.1176(4) 0.0246(12) Uani 1 1 d . .
H10A H 0.202(2) 0.546(3) 0.057(3) 0.014(11) Uiso 1 1 d . .
H10B H 0.109(3) 0.486(3) 0.084(3) 0.021(12) Uiso 1 1 d . .
Cl2 Cl 0.41791(11) 0.03393(16) 0.28018(15) 0.0678(6) Uani 1 1 d . .
O2 O 0.11874(19) 0.3422(2) 0.4467(2) 0.0261(8) Uani 1 1 d . .
N2 N 0.1398(2) 0.4316(3) 0.2986(3) 0.0193(8) Uani 1 1 d . .
C2 C 0.3034(3) 0.4498(4) 0.3503(4) 0.0272(11) Uani 1 1 d . .
C3 C 0.2555(3) 0.3639(4) 0.3964(4) 0.0262(11) Uani 1 1 d . .
C4 C 0.2767(3) 0.3553(5) 0.5134(4) 0.0409(15) Uani 1 1 d . .
H4A H 0.2632 0.4158 0.5481 0.061 Uiso 1 1 calc R U
H4B H 0.3325 0.3431 0.5219 0.061 Uiso 1 1 calc R U
H4C H 0.2475 0.3015 0.5432 0.061 Uiso 1 1 calc R U
C5 C 0.2786(3) 0.2661(4) 0.3417(4) 0.0372(13) Uani 1 1 d . .
H5A H 0.3343 0.2541 0.3523 0.056 Uiso 1 1 calc R U
H5B H 0.2671 0.2713 0.2683 0.056 Uiso 1 1 calc R U
H5C H 0.2489 0.2123 0.3704 0.056 Uiso 1 1 calc R U
C6 C 0.1657(3) 0.3771(3) 0.3837(3) 0.0216(10) Uani 1 1 d . .
C7 C 0.0548(3) 0.4416(3) 0.2829(3) 0.0182(10) Uani 1 1 d . .
C8 C 0.0149(3) 0.3745(3) 0.2166(3) 0.0205(10) Uani 1 1 d . .
C9 C -0.0670(3) 0.3874(4) 0.2005(4) 0.0250(11) Uani 1 1 d . .
H9A H -0.0938 0.3452 0.1547 0.030 Uiso 1 1 calc R U
C10 C -0.1097(3) 0.4613(4) 0.2510(3) 0.0231(11) Uani 1 1 d . .
C11 C -0.0691(3) 0.5222(3) 0.3228(3) 0.0196(10) Uani 1 1 d . .
H11A H -0.0972 0.5698 0.3593 0.024 Uiso 1 1 calc R U
C12 C 0.0127(3) 0.5130(3) 0.3409(3) 0.0184(10) Uani 1 1 d . .
C13 C 0.0550(3) 0.5762(3) 0.4220(3) 0.0191(10) Uani 1 1 d . .
H13A H 0.0912 0.5357 0.4618 0.029 Uiso 1 1 calc R U
H13B H 0.0167 0.6049 0.4676 0.029 Uiso 1 1 calc R U
H13C H 0.0838 0.6279 0.3879 0.029 Uiso 1 1 calc R U
C14 C -0.1984(3) 0.4740(4) 0.2306(4) 0.0319(12) Uani 1 1 d . .
H14A H -0.2086 0.4765 0.1568 0.048 Uiso 1 1 calc R U
H14B H -0.2160 0.5344 0.2621 0.048 Uiso 1 1 calc R U
H14C H -0.2263 0.4190 0.2600 0.048 Uiso 1 1 calc R U
C15 C 0.0589(3) 0.2913(4) 0.1654(4) 0.0263(11) Uani 1 1 d . .
H15A H 0.0934 0.2599 0.2157 0.039 Uiso 1 1 calc R U
H15B H 0.0898 0.3171 0.1094 0.039 Uiso 1 1 calc R U
H15C H 0.0215 0.2436 0.1383 0.039 Uiso 1 1 calc R U
C16 C 0.3143(3) 0.5774(4) 0.2187(4) 0.0247(11) Uani 1 1 d . .
C17 C 0.3587(3) 0.5586(4) 0.1288(4) 0.0318(12) Uani 1 1 d . .
C18 C 0.4003(3) 0.6388(5) 0.0852(4) 0.0389(14) Uani 1 1 d . .
H18A H 0.4295 0.6281 0.0254 0.047 Uiso 1 1 calc R U
C19 C 0.3992(3) 0.7342(4) 0.1288(4) 0.0366(13) Uani 1 1 d . .
C20 C 0.3572(3) 0.7473(4) 0.2198(4) 0.0336(13) Uani 1 1 d . .
H20A H 0.3574 0.8095 0.2510 0.040 Uiso 1 1 calc R U
C21 C 0.3148(3) 0.6714(4) 0.2663(4) 0.0263(11) Uani 1 1 d . .
C22 C 0.2714(3) 0.6902(4) 0.3674(4) 0.0328(12) Uani 1 1 d . .
H22A H 0.2160 0.6758 0.3574 0.049 Uiso 1 1 calc R U
H22B H 0.2777 0.7583 0.3872 0.049 Uiso 1 1 calc R U
H22C H 0.2930 0.6484 0.4213 0.049 Uiso 1 1 calc R U
C23 C 0.4462(4) 0.8181(5) 0.0794(5) 0.0563(18) Uani 1 1 d . .
H23A H 0.4843 0.8433 0.1292 0.084 Uiso 1 1 calc R U
H23B H 0.4106 0.8702 0.0585 0.084 Uiso 1 1 calc R U
H23C H 0.4733 0.7935 0.0195 0.084 Uiso 1 1 calc R U
C24 C 0.3643(3) 0.4566(5) 0.0825(5) 0.0430(15) Uani 1 1 d . .
H24A H 0.4104 0.4525 0.0399 0.065 Uiso 1 1 calc R U
H24B H 0.3177 0.4436 0.0406 0.065 Uiso 1 1 calc R U
H24C H 0.3682 0.4085 0.1376 0.065 Uiso 1 1 calc R U
C25 C 0.1601(3) 0.7406(4) 0.0856(4) 0.0315(12) Uani 1 1 d . .
H25A H 0.1357 0.8041 0.0955 0.047 Uiso 1 1 calc R U
H25B H 0.1558 0.7222 0.0134 0.047 Uiso 1 1 calc R U
H25C H 0.2151 0.7441 0.1061 0.047 Uiso 1 1 calc R U
C26 C 0.0151(3) 0.6490(4) 0.0992(4) 0.0300(12) Uani 1 1 d . .
H26A H -0.0075 0.7142 0.1017 0.045 Uiso 1 1 calc R U
H26B H -0.0193 0.6032 0.1336 0.045 Uiso 1 1 calc R U
H26C H 0.0209 0.6293 0.0278 0.045 Uiso 1 1 calc R U
C27 C 0.4688(3) 0.0901(5) 0.1757(5) 0.0485(16) Uani 1 1 d . .
H27A H 0.4505 0.0618 0.1101 0.058 Uiso 1 1 calc R U
H27B H 0.5252 0.0771 0.1831 0.058 Uiso 1 1 calc R U

loop_
_atom_site_aniso_label
_atom_site_aniso_U_11
_atom_site_aniso_U_22
_atom_site_aniso_U_33
_atom_site_aniso_U_23
_atom_site_aniso_U_13
_atom_site_aniso_U_12
S1 0.0296(7) 0.0261(7) 0.0182(6) 0.0027(5) 0.0013(5) 0.0041(5)
Cl1 0.0411(8) 0.0564(10) 0.0563(10) -0.0183(8) -0.0113(7) 0.0146(7)
N1 0.018(2) 0.025(2) 0.026(2) 0.0039(17) -0.0003(16) -0.0013(17)
O1 0.0212(19) 0.050(2) 0.037(2) 0.0142(18) -0.0085(16) -0.0033(17)
C1 0.020(2) 0.023(3) 0.021(2) 0.0003(19) 0.0038(19) 0.001(2)
B1 0.028(3) 0.027(3) 0.020(3) 0.000(2) 0.003(2) 0.000(2)
Cl2 0.0539(10) 0.0868(14) 0.0635(11) -0.0103(10) 0.0180(9) -0.0197(10)
O2 0.0260(18) 0.0271(19) 0.0254(18) 0.0057(15) 0.0031(15) 0.0002(15)
N2 0.0165(19) 0.024(2) 0.0176(19) 0.0032(16) 0.0007(15) 0.0012(16)
C2 0.024(3) 0.030(3) 0.027(3) 0.006(2) 0.001(2) 0.005(2)
C3 0.020(2) 0.030(3) 0.029(3) 0.006(2) 0.000(2) 0.004(2)
C4 0.031(3) 0.063(4) 0.028(3) 0.020(3) -0.007(2) -0.004(3)
C5 0.035(3) 0.031(3) 0.046(3) 0.011(3) 0.008(3) 0.012(3)
C6 0.023(2) 0.019(3) 0.022(2) -0.0029(19) -0.001(2) 0.002(2)
C7 0.021(2) 0.020(2) 0.013(2) 0.0054(18) -0.0012(18) -0.0024(19)
C8 0.025(2) 0.018(3) 0.019(2) 0.0025(19) 0.0019(19) -0.0022(19)
C9 0.033(3) 0.023(3) 0.019(2) 0.001(2) -0.003(2) -0.007(2)
C10 0.021(2) 0.028(3) 0.020(2) 0.007(2) -0.0023(19) -0.004(2)
C11 0.019(2) 0.020(3) 0.020(2) 0.0041(19) 0.0033(18) -0.0034(19)
C12 0.021(2) 0.020(2) 0.015(2) 0.0037(18) 0.0014(18) -0.0001(19)
C13 0.018(2) 0.022(3) 0.018(2) 0.0014(19) 0.0012(18) 0.0010(19)
C14 0.022(3) 0.040(3) 0.034(3) -0.001(2) -0.003(2) -0.001(2)
C15 0.026(3) 0.024(3) 0.029(3) -0.007(2) -0.005(2) -0.001(2)
C16 0.017(2) 0.029(3) 0.027(3) 0.012(2) 0.001(2) 0.000(2)
C17 0.024(3) 0.040(3) 0.031(3) 0.006(2) 0.003(2) 0.007(2)
C18 0.025(3) 0.060(4) 0.033(3) 0.015(3) 0.011(2) 0.004(3)
C19 0.025(3) 0.043(4) 0.042(3) 0.012(3) -0.002(2) -0.005(3)
C20 0.027(3) 0.032(3) 0.042(3) 0.010(2) -0.004(2) -0.002(2)
C21 0.018(2) 0.028(3) 0.032(3) 0.004(2) -0.005(2) -0.004(2)
C22 0.029(3) 0.035(3) 0.034(3) -0.002(2) -0.004(2) -0.001(2)
C23 0.056(4) 0.059(4) 0.054(4) 0.020(3) 0.004(3) -0.019(3)
C24 0.035(3) 0.053(4) 0.041(3) 0.003(3) 0.014(3) 0.006(3)
C25 0.038(3) 0.028(3) 0.028(3) 0.005(2) -0.003(2) 0.000(2)
C26 0.027(3) 0.037(3) 0.026(3) 0.004(2) 0.003(2) 0.004(2)
C27 0.030(3) 0.060(4) 0.056(4) -0.002(3) 0.015(3) 0.009(3)

loop_
_atom_type_symbol
_atom_type_description
_atom_type_scat_dispersion_real
_atom_type_scat_dispersion_imag
_atom_type_scat_source
C C 0.0033 0.0016 'International Tables Vol C Tables 4.2.6.8 and 6.1.1.4'
H H 0.0000 0.0000 'International Tables Vol C Tables 4.2.6.8 and 6.1.1.4'
B B 0.0013 0.0007 'International Tables Vol C Tables 4.2.6.8 and 6.1.1.4'
Cl Cl 0.1484 0.1585 'International Tables Vol C Tables 4.2.6.8 and 6.1.1.4'
N N 0.0061 0.0033 'International Tables Vol C Tables 4.2.6.8 and 6.1.1.4'
O O 0.0106 0.0060 'International Tables Vol C Tables 4.2.6.8 and 6.1.1.4'
S S 0.1246 0.1234 'International Tables Vol C Tables 4.2.6.8 and 6.1.1.4'

loop_
_geom_angle_atom_site_label_1
_geom_angle_atom_site_label_2
_geom_angle_atom_site_label_3
_geom_angle
C25 S1 C26 99.5(2)
C25 S1 B1 103.4(2)
C26 S1 B1 102.8(2)
C2 N1 C16 117.5(4)
C2 N1 C1 120.2(4)
C16 N1 C1 121.5(4)
N2 C1 N1 107.2(3)
N2 C1 B1 115.3(4)
N1 C1 B1 116.1(4)
N2 C1 H1A 105.8
N1 C1 H1A 105.8
B1 C1 H1A 105.8
C1 B1 S1 113.2(3)
C1 B1 H10A 115(2)
S1 B1 H10A 103(2)
C1 B1 H10B 111(3)
S1 B1 H10B 102(2)
H10A B1 H10B 111(3)
C6 N2 C7 117.2(4)
C6 N2 C1 120.0(4)
C7 N2 C1 121.1(3)
O1 C2 N1 122.4(5)
O1 C2 C3 121.3(4)
N1 C2 C3 116.3(4)
C6 C3 C2 113.4(4)
C6 C3 C4 109.0(4)
C2 C3 C4 108.5(4)
C6 C3 C5 107.8(4)
C2 C3 C5 109.3(4)
C4 C3 C5 108.7(4)
C3 C4 H4A 109.5
C3 C4 H4B 109.5
H4A C4 H4B 109.5
C3 C4 H4C 109.5
H4A C4 H4C 109.5
H4B C4 H4C 109.5
C3 C5 H5A 109.5
C3 C5 H5B 109.5
H5A C5 H5B 109.5
C3 C5 H5C 109.5
H5A C5 H5C 109.5
H5B C5 H5C 109.5
O2 C6 N2 121.6(4)
O2 C6 C3 122.0(4)
N2 C6 C3 116.4(4)
C8 C7 C12 121.2(4)
C8 C7 N2 119.0(4)
C12 C7 N2 119.5(4)
C9 C8 C7 117.9(4)
C9 C8 C15 121.3(4)
C7 C8 C15 120.8(4)
C10 C9 C8 122.3(4)
C10 C9 H9A 118.9
C8 C9 H9A 118.9
C9 C10 C11 118.3(4)
C9 C10 C14 120.8(4)
C11 C10 C14 120.9(4)
C12 C11 C10 121.6(4)
C12 C11 H11A 119.2
C10 C11 H11A 119.2
C11 C12 C7 118.3(4)
C11 C12 C13 121.0(4)
C7 C12 C13 120.7(4)
C12 C13 H13A 109.5
C12 C13 H13B 109.5
H13A C13 H13B 109.5
C12 C13 H13C 109.5
H13A C13 H13C 109.5
H13B C13 H13C 109.5
C10 C14 H14A 109.5
C10 C14 H14B 109.5
H14A C14 H14B 109.5
C10 C14 H14C 109.5
H14A C14 H14C 109.5
H14B C14 H14C 109.5
C8 C15 H15A 109.5
C8 C15 H15B 109.5
H15A C15 H15B 109.5
C8 C15 H15C 109.5
H15A C15 H15C 109.5
H15B C15 H15C 109.5
C21 C16 C17 121.3(5)
C21 C16 N1 119.1(4)
C17 C16 N1 119.6(5)
C16 C17 C18 117.4(5)
C16 C17 C24 121.7(5)
C18 C17 C24 120.9(5)
C19 C18 C17 122.5(5)
C19 C18 H18A 118.8
C17 C18 H18A 118.8
C20 C19 C18 117.6(5)
C20 C19 C23 122.0(6)
C18 C19 C23 120.3(5)
C19 C20 C21 122.7(5)
C19 C20 H20A 118.6
C21 C20 H20A 118.6
C20 C21 C16 118.5(5)
C20 C21 C22 120.1(5)
C16 C21 C22 121.4(4)
C21 C22 H22A 109.5
C21 C22 H22B 109.5
H22A C22 H22B 109.5
C21 C22 H22C 109.5
H22A C22 H22C 109.5
H22B C22 H22C 109.5
C19 C23 H23A 109.5
C19 C23 H23B 109.5
H23A C23 H23B 109.5
C19 C23 H23C 109.5
H23A C23 H23C 109.5
H23B C23 H23C 109.5
C17 C24 H24A 109.5
C17 C24 H24B 109.5
H24A C24 H24B 109.5
C17 C24 H24C 109.5
H24A C24 H24C 109.5
H24B C24 H24C 109.5
S1 C25 H25A 109.5
S1 C25 H25B 109.5
H25A C25 H25B 109.5
S1 C25 H25C 109.5
H25A C25 H25C 109.5
H25B C25 H25C 109.5
S1 C26 H26A 109.5
S1 C26 H26B 109.5
H26A C26 H26B 109.5
S1 C26 H26C 109.5
H26A C26 H26C 109.5
H26B C26 H26C 109.5
Cl2 C27 Cl1 110.4(3)
Cl2 C27 H27A 109.6
Cl1 C27 H27A 109.6
Cl2 C27 H27B 109.6
Cl1 C27 H27B 109.6
H27A C27 H27B 108.1

loop_
_geom_bond_atom_site_label_1
_geom_bond_atom_site_label_2
_geom_bond_distance
S1 C25 1.798(5)
S1 C26 1.801(5)
S1 B1 1.986(6)
Cl1 C27 1.793(7)
N1 C2 1.380(6)
N1 C16 1.451(6)
N1 C1 1.496(6)
O1 C2 1.237(6)
C1 N2 1.491(6)
C1 B1 1.643(7)
C1 H1A 0.9800
B1 H10A 1.13(4)
B1 H10B 1.05(5)
Cl2 C27 1.774(6)
O2 C6 1.234(6)
N2 C6 1.381(6)
N2 C7 1.450(6)
C2 C3 1.537(7)
C3 C6 1.530(6)
C3 C4 1.541(7)
C3 C5 1.549(7)
C4 H4A 0.9600
C4 H4B 0.9600
C4 H4C 0.9600
C5 H5A 0.9600
C5 H5B 0.9600
C5 H5C 0.9600
C7 C8 1.406(6)
C7 C12 1.414(6)
C8 C9 1.402(7)
C8 C15 1.503(6)
C9 C10 1.396(7)
C9 H9A 0.9300
C10 C11 1.403(6)
C10 C14 1.523(6)
C11 C12 1.399(6)
C11 H11A 0.9300
C12 C13 1.514(6)
C13 H13A 0.9600
C13 H13B 0.9600
C13 H13C 0.9600
C14 H14A 0.9600
C14 H14B 0.9600
C14 H14C 0.9600
C15 H15A 0.9600
C15 H15B 0.9600
C15 H15C 0.9600
C16 C21 1.408(7)
C16 C17 1.408(7)
C17 C18 1.410(8)
C17 C24 1.503(8)
C18 C19 1.404(8)
C18 H18A 0.9300
C19 C20 1.387(8)
C19 C23 1.526(8)
C20 C21 1.391(7)
C20 H20A 0.9300
C21 C22 1.520(7)
C22 H22A 0.9600
C22 H22B 0.9600
C22 H22C 0.9600
C23 H23A 0.9600
C23 H23B 0.9600
C23 H23C 0.9600
C24 H24A 0.9600
C24 H24B 0.9600
C24 H24C 0.9600
C25 H25A 0.9600
C25 H25B 0.9600
C25 H25C 0.9600
C26 H26A 0.9600
C26 H26B 0.9600
C26 H26C 0.9600
C27 H27A 0.9700
C27 H27B 0.9700
